data_1521318
loop_
_publ_author_name
'Mesa, J.L.'
'Pizarro, J.L.'
'Lezama, L.'
'Goni, A.'
'Arriortua, M.I.'
'Rojo, T.'

_publ_section_title
;
 Hydrothermal synthesis and structural, spectroscopic, and magnetic
 studies of the N H4 Mn (As O4) . (H2 O) arsenate type dittmarite
;
_journal_name_full 'Materials Research Bulletin'
_journal_page_first 1545
_journal_page_last 1555
_journal_volume 34
_journal_year 1999
_chemical_formula_sum 'As H6 Mn N O5'
_chemical_name_systematic '(N H4) Mn (As O4) (H2 O)'
_space_group_IT_number 31
_symmetry_space_group_name_Hall 'P 2ac -2'
_symmetry_space_group_name_H-M 'P m n 21'
_cell_angle_alpha 90
_cell_angle_beta 90
_cell_angle_gamma 90
_cell_formula_units_Z 2
_cell_length_a 5.84
_cell_length_b 9.063
_cell_length_c 4.987
_cell_volume 263.952
_citation_journal_id_ASTM MRBUAC
_cod_data_source_file Mesa_MRBUAC_1999_505.cif
_cod_data_source_block H6As1Mn1N1O5
_cod_original_cell_volume 263.9515
_cod_original_formula_sum 'H6 As1 Mn1 N1 O5'
_cod_database_code 1521318

loop_
_symmetry_equiv_pos_as_xyz
x,y,z
-x+1/2,-y,z+1/2
-x,y,z
x+1/2,-y,z+1/2

loop_
_atom_site_label
_atom_site_type_symbol
_atom_site_fract_x
_atom_site_fract_y
_atom_site_fract_z
_atom_site_occupancy
_atom_site_U_iso_or_equiv
As1 As+5 0.5 0.2019 0.005 1 0.0
O1 O-2 0.5 0.168 0.671 1 0.0
O3 O-2 0.771 0.8829 0.649 1 0.0
N1 N-3 0.5 0.529 0.561 1 0.0
Mn1 Mn+2 0.5 -0.0192 0.444 1 0.0
O2 O-2 0.5 0.378 0.058 1 0.0
O4 O-2 0.5 0.798 0.124 1 0.0
